data_1518650
loop_
_publ_author_name
'Ramella, Vincenzo'
'He, Zhiheng'
'Daniliuc, Constantin G.'
'Studer, Armido'

_publ_section_title
;
 Palladium-catalyzed diastereoselective oxyarylation of 2-alkylindoles.
;
_journal_issue 3
_journal_name_full 'Organic letters'
_journal_page_first 664
_journal_page_last 667
_journal_paper_doi 10.1021/ol503689r
_journal_volume 17
_journal_year 2015
_chemical_formula_sum 'C25 H22 Cl N O4'
_chemical_formula_weight 435.89
_chemical_name_systematic
; 
 ? 
;
_space_group_IT_number 2
_symmetry_cell_setting triclinic
_symmetry_space_group_name_Hall '-P 1'
_symmetry_space_group_name_H-M 'P -1'
_atom_sites_solution_hydrogens geom
_atom_sites_solution_primary direct
_atom_sites_solution_secondary difmap
_audit_creation_method SHELXL-97
_cell_angle_alpha 73.585(1)
_cell_angle_beta 78.745(1)
_cell_angle_gamma 86.593(1)
_cell_formula_units_Z 2
_cell_length_a 8.5929(2)
_cell_length_b 9.9207(3)
_cell_length_c 13.6227(6)
_cell_measurement_reflns_used 2220
_cell_measurement_temperature 223(2)
_cell_measurement_theta_max 28.28
_cell_measurement_theta_min 4.08
_cell_volume 1092.53(6)
_computing_cell_refinement 'Collect (Nonius B.V., 1998)'
_computing_data_collection 'Collect (Nonius B.V., 1998)'
_computing_data_reduction 'Denzo-SMN (Otwinowski & Minor, 1997)'
_computing_molecular_graphics 'XP (BrukerAXS, 2000)'
_computing_publication_material 'SHELXL-97 (Sheldrick, 1997)'
_computing_structure_refinement 'SHELXL-97 (Sheldrick, 1997)'
_computing_structure_solution 'SHELXS-97 (Sheldrick, 1990)'
_diffrn_ambient_temperature 223(2)
_diffrn_measured_fraction_theta_full 0.976
_diffrn_measured_fraction_theta_max 0.976
_diffrn_measurement_device_type 'Nonius KappaCCD APEXII'
_diffrn_measurement_method '\w and \f scans'
_diffrn_radiation_monochromator 'Montel mirror'
_diffrn_radiation_source 'rotating anode Nonius FR591'
_diffrn_radiation_type MoK\a
_diffrn_radiation_wavelength 0.71073
_diffrn_reflns_av_R_equivalents 0.039
_diffrn_reflns_av_sigmaI/netI 0.0424
_diffrn_reflns_limit_h_max 9
_diffrn_reflns_limit_h_min -10
_diffrn_reflns_limit_k_max 11
_diffrn_reflns_limit_k_min -11
_diffrn_reflns_limit_l_max 15
_diffrn_reflns_limit_l_min -16
_diffrn_reflns_number 8804
_diffrn_reflns_theta_full 25.00
_diffrn_reflns_theta_max 25.00
_diffrn_reflns_theta_min 4.14
_exptl_absorpt_coefficient_mu 0.207
_exptl_absorpt_correction_T_max 0.9938
_exptl_absorpt_correction_T_min 0.9697
_exptl_absorpt_correction_type multi-scan
_exptl_absorpt_process_details 'Denzo (Otwinowski, Borek, Majewski & Minor, 2003)'
_exptl_crystal_colour colourless
_exptl_crystal_density_diffrn 1.325
_exptl_crystal_density_method 'not measured'
_exptl_crystal_description plate
_exptl_crystal_F_000 456
_exptl_crystal_size_max 0.15
_exptl_crystal_size_mid 0.15
_exptl_crystal_size_min 0.03
_refine_diff_density_max 0.248
_refine_diff_density_min -0.328
_refine_diff_density_rms 0.047
_refine_ls_extinction_method none
_refine_ls_goodness_of_fit_ref 1.079
_refine_ls_hydrogen_treatment constr
_refine_ls_matrix_type full
_refine_ls_number_parameters 281
_refine_ls_number_reflns 3752
_refine_ls_number_restraints 0
_refine_ls_restrained_S_all 1.079
_refine_ls_R_factor_all 0.0834
_refine_ls_R_factor_gt 0.0635
_refine_ls_shift/su_max 0.000
_refine_ls_shift/su_mean 0.000
_refine_ls_structure_factor_coef Fsqd
_refine_ls_weighting_details 'calc w=1/[\s^2^(Fo^2^)+(0.0000P)^2^+1.5939P] where P=(Fo^2^+2Fc^2^)/3'
_refine_ls_weighting_scheme calc
_refine_ls_wR_factor_gt 0.1189
_refine_ls_wR_factor_ref 0.1326
_reflns_number_gt 2961
_reflns_number_total 3752
_reflns_threshold_expression >2sigma(I)
_cod_data_source_file ol503689r_si_002.cif
_cod_data_source_block stu7851
_cod_depositor_comments 'Adding full bibliography for 1518649--1518650.cif.'
_cod_original_sg_symbol_H-M P-1
_cod_database_code 1518650

loop_
_symmetry_equiv_pos_as_xyz
'x, y, z'
'-x, -y, -z'

loop_
_atom_site_label
_atom_site_type_symbol
_atom_site_fract_x
_atom_site_fract_y
_atom_site_fract_z
_atom_site_U_iso_or_equiv
_atom_site_adp_type
_atom_site_occupancy
_atom_site_symmetry_multiplicity
_atom_site_calc_flag
_atom_site_refinement_flags
Cl1 Cl 0.84769(15) 0.82836(11) 0.12032(9) 0.0794(4) Uani 1 1 d .
N1 N 0.2383(3) 0.3554(2) 0.22779(19) 0.0362(6) Uani 1 1 d .
C1 C 0.2708(3) 0.4856(3) 0.2553(2) 0.0331(6) Uani 1 1 d .
C2 C 0.4309(3) 0.4464(3) 0.2955(2) 0.0359(7) Uani 1 1 d .
H2 H 0.4297 0.4741 0.3600 0.043 Uiso 1 1 calc R
C3 C 0.4448(3) 0.2914(3) 0.3146(2) 0.0381(7) Uani 1 1 d .
C4 C 0.5546(4) 0.2023(4) 0.3621(3) 0.0560(9) Uani 1 1 d .
H4 H 0.6275 0.2364 0.3925 0.067 Uiso 1 1 calc R
C5 C 0.5556(5) 0.0622(4) 0.3642(3) 0.0690(12) Uani 1 1 d .
H5 H 0.6289 -0.0003 0.3966 0.083 Uiso 1 1 calc R
C6 C 0.4488(5) 0.0148(4) 0.3184(3) 0.0672(11) Uani 1 1 d .
H6 H 0.4517 -0.0804 0.3194 0.081 Uiso 1 1 calc R
C7 C 0.3376(4) 0.1022(3) 0.2711(3) 0.0516(9) Uani 1 1 d .
H7 H 0.2651 0.0678 0.2406 0.062 Uiso 1 1 calc R
C8 C 0.3364(4) 0.2429(3) 0.2701(2) 0.0378(7) Uani 1 1 d .
C9 C 0.1063(4) 0.3520(4) 0.1863(3) 0.0473(8) Uani 1 1 d .
O1 O 0.0158(3) 0.4492(3) 0.1666(2) 0.0595(7) Uani 1 1 d .
O2 O 0.0901(3) 0.2266(3) 0.1697(2) 0.0637(7) Uani 1 1 d .
C10 C -0.0538(5) 0.2141(5) 0.1315(4) 0.0889(15) Uani 1 1 d .
H10A H -0.1458 0.2232 0.1833 0.133 Uiso 1 1 calc R
H10B H -0.0553 0.1231 0.1184 0.133 Uiso 1 1 calc R
H10C H -0.0561 0.2878 0.0674 0.133 Uiso 1 1 calc R
C11 C 0.1396(4) 0.5083(3) 0.3448(2) 0.0395(7) Uani 1 1 d .
H11A H 0.1755 0.5801 0.3720 0.047 Uiso 1 1 calc R
H11B H 0.0446 0.5449 0.3161 0.047 Uiso 1 1 calc R
C12 C 0.0947(3) 0.3790(3) 0.4338(2) 0.0374(7) Uani 1 1 d .
C13 C -0.0285(4) 0.2943(4) 0.4342(3) 0.0492(8) Uani 1 1 d .
H13 H -0.0858 0.3197 0.3795 0.059 Uiso 1 1 calc R
C14 C -0.0680(4) 0.1729(4) 0.5142(3) 0.0576(9) Uani 1 1 d .
H14 H -0.1514 0.1165 0.5131 0.069 Uiso 1 1 calc R
C15 C 0.0136(5) 0.1343(4) 0.5953(3) 0.0578(9) Uani 1 1 d .
H15 H -0.0125 0.0510 0.6489 0.069 Uiso 1 1 calc R
C16 C 0.1340(4) 0.2187(3) 0.5974(3) 0.0505(8) Uani 1 1 d .
H16 H 0.1890 0.1940 0.6532 0.061 Uiso 1 1 calc R
C17 C 0.1738(4) 0.3400(3) 0.5173(2) 0.0433(7) Uani 1 1 d .
H17 H 0.2560 0.3970 0.5194 0.052 Uiso 1 1 calc R
C18 C 0.2927(3) 0.6130(3) 0.1598(2) 0.0353(6) Uani 1 1 d .
C19 C 0.2734(4) 0.7485(3) 0.1699(2) 0.0457(8) Uani 1 1 d .
H19 H 0.2368 0.7623 0.2360 0.055 Uiso 1 1 calc R
C20 C 0.3074(5) 0.8640(3) 0.0835(3) 0.0556(9) Uani 1 1 d .
H20 H 0.2928 0.9551 0.0918 0.067 Uiso 1 1 calc R
C21 C 0.3616(4) 0.8473(4) -0.0132(3) 0.0529(9) Uani 1 1 d .
H21 H 0.3860 0.9261 -0.0712 0.063 Uiso 1 1 calc R
C22 C 0.3803(4) 0.7134(4) -0.0252(3) 0.0505(8) Uani 1 1 d .
H22 H 0.4158 0.7007 -0.0918 0.061 Uiso 1 1 calc R
C23 C 0.3469(4) 0.5978(3) 0.0606(2) 0.0426(7) Uani 1 1 d .
H23 H 0.3612 0.5071 0.0515 0.051 Uiso 1 1 calc R
O3 O 0.5666(2) 0.5065(2) 0.21531(16) 0.0392(5) Uani 1 1 d .
C24 C 0.6273(4) 0.6261(3) 0.2199(3) 0.0428(7) Uani 1 1 d .
O4 O 0.5909(3) 0.6778(3) 0.2902(2) 0.0645(7) Uani 1 1 d .
C25 C 0.7451(4) 0.6806(3) 0.1209(3) 0.0509(8) Uani 1 1 d .
H25A H 0.6893 0.7051 0.0620 0.061 Uiso 1 1 calc R
H25B H 0.8217 0.6060 0.1115 0.061 Uiso 1 1 calc R

loop_
_atom_site_aniso_label
_atom_site_aniso_U_11
_atom_site_aniso_U_22
_atom_site_aniso_U_33
_atom_site_aniso_U_23
_atom_site_aniso_U_13
_atom_site_aniso_U_12
Cl1 0.0968(8) 0.0624(6) 0.0730(7) -0.0069(5) -0.0069(6) -0.0415(6)
N1 0.0353(14) 0.0376(13) 0.0386(14) -0.0154(11) -0.0053(11) -0.0039(10)
C1 0.0355(16) 0.0326(15) 0.0327(15) -0.0132(12) -0.0032(12) -0.0017(12)
C2 0.0323(16) 0.0413(16) 0.0340(15) -0.0133(13) -0.0014(12) -0.0019(12)
C3 0.0335(16) 0.0373(16) 0.0391(17) -0.0082(13) 0.0004(13) -0.0015(12)
C4 0.041(2) 0.056(2) 0.060(2) -0.0007(17) -0.0073(17) 0.0038(16)
C5 0.061(3) 0.053(2) 0.072(3) 0.003(2) 0.003(2) 0.0157(19)
C6 0.074(3) 0.0369(19) 0.073(3) -0.0092(18) 0.017(2) 0.0062(18)
C7 0.060(2) 0.0404(18) 0.051(2) -0.0171(15) 0.0075(17) -0.0081(16)
C8 0.0407(17) 0.0339(15) 0.0333(16) -0.0098(12) 0.0065(13) 0.0003(13)
C9 0.0434(19) 0.058(2) 0.0425(19) -0.0189(16) -0.0012(15) -0.0128(16)
O1 0.0475(15) 0.0719(17) 0.0653(16) -0.0226(13) -0.0211(13) 0.0032(13)
O2 0.0579(16) 0.0738(17) 0.0761(18) -0.0423(14) -0.0153(13) -0.0149(13)
C10 0.066(3) 0.126(4) 0.097(3) -0.058(3) -0.016(3) -0.036(3)
C11 0.0391(17) 0.0396(16) 0.0390(17) -0.0151(13) -0.0003(14) 0.0031(13)
C12 0.0344(16) 0.0401(16) 0.0376(16) -0.0175(13) 0.0023(13) 0.0035(13)
C13 0.0443(19) 0.058(2) 0.0449(19) -0.0154(16) -0.0024(15) -0.0080(15)
C14 0.058(2) 0.056(2) 0.058(2) -0.0186(18) 0.0023(18) -0.0184(17)
C15 0.068(3) 0.048(2) 0.048(2) -0.0084(16) 0.0060(18) -0.0017(17)
C16 0.056(2) 0.054(2) 0.0380(18) -0.0125(15) -0.0014(16) 0.0066(17)
C17 0.0424(18) 0.0470(18) 0.0406(17) -0.0173(14) 0.0003(14) -0.0019(14)
C18 0.0316(15) 0.0407(16) 0.0337(16) -0.0109(12) -0.0053(12) -0.0003(12)
C19 0.061(2) 0.0426(18) 0.0352(17) -0.0157(14) -0.0039(15) -0.0021(15)
C20 0.074(3) 0.0392(18) 0.052(2) -0.0103(15) -0.0101(19) -0.0023(17)
C21 0.060(2) 0.050(2) 0.0417(19) -0.0026(15) -0.0056(16) -0.0047(16)
C22 0.053(2) 0.060(2) 0.0362(17) -0.0137(15) -0.0026(15) 0.0005(16)
C23 0.0474(19) 0.0440(17) 0.0359(17) -0.0131(14) -0.0045(14) 0.0038(14)
O3 0.0346(11) 0.0397(11) 0.0444(12) -0.0156(9) -0.0027(9) -0.0056(9)
C24 0.0385(18) 0.0389(17) 0.055(2) -0.0139(15) -0.0144(15) -0.0036(13)
O4 0.0753(18) 0.0622(16) 0.0657(17) -0.0344(14) -0.0054(14) -0.0206(13)
C25 0.0447(19) 0.0429(18) 0.061(2) -0.0082(16) -0.0069(17) -0.0082(14)

loop_
_atom_type_symbol
_atom_type_description
_atom_type_scat_dispersion_real
_atom_type_scat_dispersion_imag
_atom_type_scat_source
C C 0.0033 0.0016 'International Tables Vol C Tables 4.2.6.8 and 6.1.1.4'
H H 0.0000 0.0000 'International Tables Vol C Tables 4.2.6.8 and 6.1.1.4'
N N 0.0061 0.0033 'International Tables Vol C Tables 4.2.6.8 and 6.1.1.4'
O O 0.0106 0.0060 'International Tables Vol C Tables 4.2.6.8 and 6.1.1.4'
Cl Cl 0.1484 0.1585 'International Tables Vol C Tables 4.2.6.8 and 6.1.1.4'

loop_
_geom_angle_atom_site_label_1
_geom_angle_atom_site_label_2
_geom_angle_atom_site_label_3
_geom_angle
C9 N1 C8 129.0(3)
C9 N1 C1 118.7(2)
C8 N1 C1 111.0(2)
N1 C1 C18 111.5(2)
N1 C1 C11 110.2(2)
C18 C1 C11 112.7(2)
N1 C1 C2 101.7(2)
C18 C1 C2 110.5(2)
C11 C1 C2 109.7(2)
O3 C2 C3 106.4(2)
O3 C2 C1 111.6(2)
C3 C2 C1 104.7(2)
O3 C2 H2 111.3
C3 C2 H2 111.3
C1 C2 H2 111.3
C8 C3 C4 121.3(3)
C8 C3 C2 110.6(3)
C4 C3 C2 128.0(3)
C3 C4 C5 118.9(4)
C3 C4 H4 120.5
C5 C4 H4 120.5
C6 C5 C4 119.6(4)
C6 C5 H5 120.2
C4 C5 H5 120.2
C5 C6 C7 122.3(3)
C5 C6 H6 118.9
C7 C6 H6 118.9
C6 C7 C8 117.8(4)
C6 C7 H7 121.1
C8 C7 H7 121.1
C3 C8 C7 120.1(3)
C3 C8 N1 109.5(2)
C7 C8 N1 130.4(3)
O1 C9 O2 124.0(3)
O1 C9 N1 124.4(3)
O2 C9 N1 111.6(3)
C9 O2 C10 113.9(3)
O2 C10 H10A 109.5
O2 C10 H10B 109.5
H10A C10 H10B 109.5
O2 C10 H10C 109.5
H10A C10 H10C 109.5
H10B C10 H10C 109.5
C12 C11 C1 115.0(2)
C12 C11 H11A 108.5
C1 C11 H11A 108.5
C12 C11 H11B 108.5
C1 C11 H11B 108.5
H11A C11 H11B 107.5
C13 C12 C17 117.9(3)
C13 C12 C11 120.3(3)
C17 C12 C11 121.8(3)
C14 C13 C12 120.8(3)
C14 C13 H13 119.6
C12 C13 H13 119.6
C15 C14 C13 120.6(3)
C15 C14 H14 119.7
C13 C14 H14 119.7
C14 C15 C16 119.5(3)
C14 C15 H15 120.3
C16 C15 H15 120.3
C15 C16 C17 120.0(3)
C15 C16 H16 120.0
C17 C16 H16 120.0
C16 C17 C12 121.2(3)
C16 C17 H17 119.4
C12 C17 H17 119.4
C19 C18 C23 117.6(3)
C19 C18 C1 121.1(3)
C23 C18 C1 121.0(3)
C18 C19 C20 120.8(3)
C18 C19 H19 119.6
C20 C19 H19 119.6
C21 C20 C19 120.9(3)
C21 C20 H20 119.5
C19 C20 H20 119.5
C20 C21 C22 119.2(3)
C20 C21 H21 120.4
C22 C21 H21 120.4
C21 C22 C23 120.2(3)
C21 C22 H22 119.9
C23 C22 H22 119.9
C22 C23 C18 121.3(3)
C22 C23 H23 119.3
C18 C23 H23 119.3
C24 O3 C2 117.1(2)
O4 C24 O3 125.2(3)
O4 C24 C25 127.4(3)
O3 C24 C25 107.4(3)
C24 C25 Cl1 112.8(2)
C24 C25 H25A 109.0
Cl1 C25 H25A 109.0
C24 C25 H25B 109.0
Cl1 C25 H25B 109.0
H25A C25 H25B 107.8

loop_
_geom_bond_atom_site_label_1
_geom_bond_atom_site_label_2
_geom_bond_distance
Cl1 C25 1.752(3)
N1 C9 1.368(4)
N1 C8 1.415(4)
N1 C1 1.498(3)
C1 C18 1.526(4)
C1 C11 1.548(4)
C1 C2 1.567(4)
C2 O3 1.458(3)
C2 C3 1.487(4)
C2 H2 0.9900
C3 C8 1.380(4)
C3 C4 1.381(4)
C4 C5 1.381(5)
C4 H4 0.9400
C5 C6 1.376(6)
C5 H5 0.9400
C6 C7 1.381(5)
C6 H6 0.9400
C7 C8 1.392(4)
C7 H7 0.9400
C9 O1 1.206(4)
C9 O2 1.346(4)
O2 C10 1.456(4)
C10 H10A 0.9700
C10 H10B 0.9700
C10 H10C 0.9700
C11 C12 1.503(4)
C11 H11A 0.9800
C11 H11B 0.9800
C12 C13 1.388(4)
C12 C17 1.388(4)
C13 C14 1.385(5)
C13 H13 0.9400
C14 C15 1.374(5)
C14 H14 0.9400
C15 C16 1.379(5)
C15 H15 0.9400
C16 C17 1.384(4)
C16 H16 0.9400
C17 H17 0.9400
C18 C19 1.386(4)
C18 C23 1.389(4)
C19 C20 1.389(4)
C19 H19 0.9400
C20 C21 1.362(5)
C20 H20 0.9400
C21 C22 1.379(5)
C21 H21 0.9400
C22 C23 1.383(4)
C22 H22 0.9400
C23 H23 0.9400
O3 C24 1.346(3)
C24 O4 1.191(4)
C24 C25 1.502(5)
C25 H25A 0.9800
C25 H25B 0.9800

loop_
_geom_torsion_atom_site_label_1
_geom_torsion_atom_site_label_2
_geom_torsion_atom_site_label_3
_geom_torsion_atom_site_label_4
_geom_torsion
C9 N1 C1 C18 -60.6(3)
C8 N1 C1 C18 131.5(2)
C9 N1 C1 C11 65.3(3)
C8 N1 C1 C11 -102.5(3)
C9 N1 C1 C2 -178.3(2)
C8 N1 C1 C2 13.8(3)
N1 C1 C2 O3 99.0(2)
C18 C1 C2 O3 -19.4(3)
C11 C1 C2 O3 -144.2(2)
N1 C1 C2 C3 -15.6(3)
C18 C1 C2 C3 -134.0(2)
C11 C1 C2 C3 101.1(3)
O3 C2 C3 C8 -105.1(3)
C1 C2 C3 C8 13.1(3)
O3 C2 C3 C4 70.2(4)
C1 C2 C3 C4 -171.6(3)
C8 C3 C4 C5 0.4(5)
C2 C3 C4 C5 -174.4(3)
C3 C4 C5 C6 0.5(6)
C4 C5 C6 C7 -0.9(6)
C5 C6 C7 C8 0.4(5)
C4 C3 C8 C7 -0.9(5)
C2 C3 C8 C7 174.7(3)
C4 C3 C8 N1 179.7(3)
C2 C3 C8 N1 -4.7(3)
C6 C7 C8 C3 0.5(5)
C6 C7 C8 N1 179.8(3)
C9 N1 C8 C3 -172.7(3)
C1 N1 C8 C3 -6.5(3)
C9 N1 C8 C7 8.0(5)
C1 N1 C8 C7 174.2(3)
C8 N1 C9 O1 168.1(3)
C1 N1 C9 O1 2.7(5)
C8 N1 C9 O2 -12.2(4)
C1 N1 C9 O2 -177.5(2)
O1 C9 O2 C10 -3.8(5)
N1 C9 O2 C10 176.5(3)
N1 C1 C11 C12 45.4(3)
C18 C1 C11 C12 170.6(2)
C2 C1 C11 C12 -65.8(3)
C1 C11 C12 C13 -91.8(3)
C1 C11 C12 C17 87.9(3)
C17 C12 C13 C14 -1.6(5)
C11 C12 C13 C14 178.2(3)
C12 C13 C14 C15 0.4(5)
C13 C14 C15 C16 1.0(5)
C14 C15 C16 C17 -1.2(5)
C15 C16 C17 C12 -0.1(5)
C13 C12 C17 C16 1.5(4)
C11 C12 C17 C16 -178.3(3)
N1 C1 C18 C19 159.1(3)
C11 C1 C18 C19 34.5(4)
C2 C1 C18 C19 -88.6(3)
N1 C1 C18 C23 -26.9(4)
C11 C1 C18 C23 -151.5(3)
C2 C1 C18 C23 85.4(3)
C23 C18 C19 C20 -0.1(5)
C1 C18 C19 C20 174.1(3)
C18 C19 C20 C21 -0.5(6)
C19 C20 C21 C22 1.0(6)
C20 C21 C22 C23 -1.1(5)
C21 C22 C23 C18 0.7(5)
C19 C18 C23 C22 -0.1(5)
C1 C18 C23 C22 -174.3(3)
C3 C2 O3 C24 -147.5(2)
C1 C2 O3 C24 99.0(3)
C2 O3 C24 O4 8.9(4)
C2 O3 C24 C25 -170.4(2)
O4 C24 C25 Cl1 6.0(5)
O3 C24 C25 Cl1 -174.6(2)
